data_2228090
loop_
_publ_author_name
'Devarajegowda, H. C.'
'Revanasiddappa, H. D.'
'Kumar, L. Shiva'
'Sumangala, V.'
'Prasad, V. D. Jagadeesh'

_publ_section_title
;
 2-{[(<i>E</i>)-2-Hydroxybenzylidene]amino}-1<i>H</i>-isoindole-1,3(2<i>H</i>)-dione
;
_journal_coeditor_code WN2411
_journal_issue 11
_journal_name_full 'Acta Crystallographica Section E'
_journal_page_first o2703
_journal_paper_doi 10.1107/S1600536810038407
_journal_volume 66
_journal_year 2010
_chemical_formula_iupac 'C15 H10 N2 O3'
_chemical_formula_moiety 'C15 H10 N2 O3'
_chemical_formula_sum 'C15 H10 N2 O3'
_chemical_formula_weight 266.25
_chemical_melting_point 465
_chemical_name_systematic
;
2-{[(<i>E</i>)-2-Hydroxybenzylidene]amino}-1<i>H</i>-isoindole-
1,3(2<i>H</i>)-dione
;
_space_group_IT_number 14
_symmetry_cell_setting monoclinic
_symmetry_space_group_name_Hall '-P 2ybc'
_symmetry_space_group_name_H-M 'P 1 21/c 1'
_atom_sites_solution_hydrogens geom
_atom_sites_solution_primary direct
_atom_sites_solution_secondary difmap
_audit_creation_method SHELXL-97
_cell_angle_alpha 90.00
_cell_angle_beta 92.659(3)
_cell_angle_gamma 90.00
_cell_formula_units_Z 4
_cell_length_a 7.0877(2)
_cell_length_b 8.2400(4)
_cell_length_c 21.2752(7)
_cell_measurement_reflns_used 2184
_cell_measurement_temperature 293(2)
_cell_measurement_theta_max 25.00
_cell_measurement_theta_min 2.65
_cell_volume 1241.19(8)
_computing_cell_refinement 'SAINT (Bruker, 2001)'
_computing_data_collection 'SMART (Bruker, 2001)'
_computing_data_reduction 'SAINT (Bruker, 2001)'
_computing_molecular_graphics 'ORTEP-3 (Farrugia, 1997)'
_computing_publication_material 'SHELXL97 (Sheldrick, 2008)'
_computing_structure_refinement 'SHELXL97 (Sheldrick, 2008)'
_computing_structure_solution 'SHELXS97 (Sheldrick, 2008)'
_diffrn_ambient_temperature 293(2)
_diffrn_measured_fraction_theta_full 1.000
_diffrn_measured_fraction_theta_max 1.000
_diffrn_measurement_device_type 'Bruker SMART CCD area-detector'
_diffrn_measurement_method '\w and \f scans'
_diffrn_radiation_monochromator graphite
_diffrn_radiation_source 'fine-focus sealed tube'
_diffrn_radiation_type MoK\a
_diffrn_radiation_wavelength 0.71073
_diffrn_reflns_av_R_equivalents 0.0229
_diffrn_reflns_av_sigmaI/netI 0.0188
_diffrn_reflns_limit_h_max 8
_diffrn_reflns_limit_h_min -8
_diffrn_reflns_limit_k_max 9
_diffrn_reflns_limit_k_min -9
_diffrn_reflns_limit_l_max 25
_diffrn_reflns_limit_l_min -25
_diffrn_reflns_number 11806
_diffrn_reflns_reduction_process
;
;
_diffrn_reflns_theta_full 25.00
_diffrn_reflns_theta_max 25.00
_diffrn_reflns_theta_min 2.65
_diffrn_standards_number 0
_exptl_absorpt_coefficient_mu 0.102
_exptl_absorpt_correction_T_max 0.988
_exptl_absorpt_correction_T_min 0.982
_exptl_absorpt_correction_type multi-scan
_exptl_absorpt_process_details '(SADABS; Sheldrick, 2004)'
_exptl_crystal_colour yellow
_exptl_crystal_density_diffrn 1.425
_exptl_crystal_density_method 'not measured'
_exptl_crystal_description plate
_exptl_crystal_F_000 552
_exptl_crystal_size_max 0.22
_exptl_crystal_size_mid 0.15
_exptl_crystal_size_min 0.12
_refine_diff_density_max 0.104
_refine_diff_density_min -0.106
_refine_ls_extinction_coef 0.0088(16)
_refine_ls_extinction_expression Fc^*^=kFc[1+0.001xFc^2^\l^3^/sin(2\q)]^-1/4^
_refine_ls_extinction_method 'SHELXL97 (Sheldrick, 2008)'
_refine_ls_goodness_of_fit_ref 1.095
_refine_ls_hydrogen_treatment constr
_refine_ls_matrix_type full
_refine_ls_number_parameters 182
_refine_ls_number_reflns 2184
_refine_ls_number_restraints 0
_refine_ls_restrained_S_all 1.095
_refine_ls_R_factor_all 0.0522
_refine_ls_R_factor_gt 0.0352
_refine_ls_shift/su_max 0.000
_refine_ls_shift/su_mean 0.000
_refine_ls_structure_factor_coef Fsqd
_refine_ls_weighting_details 'calc w=1/[\s^2^(Fo^2^)+(0.0449P)^2^+0.0801P] where P=(Fo^2^+2Fc^2^)/3'
_refine_ls_weighting_scheme calc
_refine_ls_wR_factor_gt 0.0940
_refine_ls_wR_factor_ref 0.0977
_reflns_number_gt 1541
_reflns_number_total 2184
_reflns_threshold_expression I>2\s(I)
_cod_data_source_file wn2411.cif
_cod_data_source_block I
_cod_original_sg_symbol_H-M 'P 21/c'
_cod_database_code 2228090
_cod_database_fobs_code 2228090

loop_
_symmetry_equiv_pos_as_xyz
'x, y, z'
'-x, y+1/2, -z+1/2'
'-x, -y, -z'
'x, -y-1/2, z-1/2'

loop_
_atom_site_type_symbol
_atom_site_label
_atom_site_fract_x
_atom_site_fract_y
_atom_site_fract_z
_atom_site_U_iso_or_equiv
_atom_site_adp_type
_atom_site_calc_flag
_atom_site_refinement_flags
_atom_site_occupancy
_atom_site_disorder_assembly
_atom_site_disorder_group
O O3 -0.27271(15) 0.27296(16) 0.07498(5) 0.0836(4) Uani d . 1 . .
O O4 0.28488(17) 0.31121(18) -0.02433(5) 0.0877(4) Uani d . 1 . .
O O5 0.00226(15) 0.52524(17) 0.19986(5) 0.0846(4) Uani d . 1 . .
H H5 -0.0194 0.4752 0.1670 0.127 Uiso calc R 1 . .
N N1 0.02621(17) 0.31346(16) 0.03847(5) 0.0579(4) Uani d . 1 . .
N N2 0.08319(18) 0.40089(16) 0.09127(5) 0.0591(4) Uani d . 1 . .
C C1 -0.3130(3) 0.0248(2) -0.11364(9) 0.0780(5) Uani d . 1 . .
H H1 -0.4146 -0.0282 -0.1338 0.094 Uiso calc R 1 . .
C C2 -0.1434(3) 0.0318(2) -0.14198(8) 0.0798(5) Uani d . 1 . .
H H2 -0.1320 -0.0162 -0.1812 0.096 Uiso calc R 1 . .
C C3 0.0112(3) 0.1090(2) -0.11336(8) 0.0739(5) Uani d . 1 . .
H H3 0.1262 0.1138 -0.1327 0.089 Uiso calc R 1 . .
C C4 -0.0109(2) 0.1786(2) -0.05531(7) 0.0580(4) Uani d . 1 . .
C C5 -0.1815(2) 0.1703(2) -0.02662(7) 0.0578(4) Uani d . 1 . .
C C6 -0.3351(2) 0.0955(2) -0.05535(8) 0.0716(5) Uani d . 1 . .
H H6 -0.4506 0.0923 -0.0363 0.086 Uiso calc R 1 . .
C C7 0.1244(2) 0.2722(2) -0.01510(7) 0.0614(4) Uani d . 1 . .
C C8 -0.1610(2) 0.2551(2) 0.03459(7) 0.0607(4) Uani d . 1 . .
C C9 0.2541(2) 0.4496(2) 0.09978(7) 0.0610(4) Uani d . 1 . .
H H9 0.3422 0.4266 0.0700 0.073 Uiso calc R 1 . .
C C10 0.3099(2) 0.54030(19) 0.15573(7) 0.0557(4) Uani d . 1 . .
C C11 0.4953(2) 0.5961(2) 0.16350(8) 0.0700(5) Uani d . 1 . .
H H11 0.5798 0.5748 0.1324 0.084 Uiso calc R 1 . .
C C12 0.5558(3) 0.6816(2) 0.21590(9) 0.0783(5) Uani d . 1 . .
H H12 0.6801 0.7176 0.2204 0.094 Uiso calc R 1 . .
C C13 0.4304(3) 0.7134(2) 0.26175(9) 0.0781(5) Uani d . 1 . .
H H13 0.4705 0.7720 0.2973 0.094 Uiso calc R 1 . .
C C14 0.2476(3) 0.6602(2) 0.25587(8) 0.0741(5) Uani d . 1 . .
H H14 0.1648 0.6823 0.2874 0.089 Uiso calc R 1 . .
C C15 0.1854(2) 0.5737(2) 0.20321(8) 0.0610(4) Uani d . 1 . .

loop_
_atom_site_aniso_label
_atom_site_aniso_U_11
_atom_site_aniso_U_22
_atom_site_aniso_U_33
_atom_site_aniso_U_12
_atom_site_aniso_U_13
_atom_site_aniso_U_23
O3 0.0731(8) 0.1092(11) 0.0704(7) -0.0031(7) 0.0216(6) -0.0101(7)
O4 0.0713(8) 0.1189(12) 0.0746(8) -0.0043(7) 0.0206(6) -0.0070(7)
O5 0.0675(8) 0.1089(11) 0.0789(8) -0.0129(7) 0.0191(6) -0.0184(7)
N1 0.0613(8) 0.0631(9) 0.0498(7) 0.0052(6) 0.0078(6) 0.0018(7)
N2 0.0640(9) 0.0584(9) 0.0550(8) 0.0062(7) 0.0045(6) 0.0027(6)
C1 0.0967(14) 0.0658(13) 0.0705(11) 0.0020(10) -0.0077(10) -0.0015(10)
C2 0.1067(15) 0.0726(14) 0.0597(10) 0.0146(11) 0.0006(10) -0.0049(9)
C3 0.0871(12) 0.0750(13) 0.0606(10) 0.0132(10) 0.0139(9) 0.0029(9)
C4 0.0706(10) 0.0528(10) 0.0510(8) 0.0114(8) 0.0071(7) 0.0108(8)
C5 0.0692(10) 0.0525(10) 0.0520(8) 0.0090(8) 0.0047(7) 0.0111(7)
C6 0.0745(11) 0.0693(12) 0.0711(11) 0.0009(9) 0.0043(9) 0.0073(10)
C7 0.0654(10) 0.0640(12) 0.0558(9) 0.0106(9) 0.0127(8) 0.0093(8)
C8 0.0641(10) 0.0632(12) 0.0556(9) 0.0072(8) 0.0105(8) 0.0083(8)
C9 0.0626(10) 0.0622(11) 0.0589(9) 0.0106(8) 0.0100(7) 0.0092(8)
C10 0.0587(9) 0.0502(10) 0.0581(9) 0.0058(7) 0.0031(7) 0.0097(7)
C11 0.0626(11) 0.0696(13) 0.0781(11) 0.0025(9) 0.0079(8) 0.0107(10)
C12 0.0713(11) 0.0699(13) 0.0928(14) -0.0089(9) -0.0062(10) 0.0072(11)
C13 0.0924(14) 0.0607(13) 0.0797(12) -0.0031(10) -0.0130(10) -0.0018(10)
C14 0.0827(12) 0.0714(13) 0.0687(11) 0.0012(10) 0.0076(9) -0.0059(10)
C15 0.0612(10) 0.0568(11) 0.0653(10) 0.0005(8) 0.0048(8) 0.0043(8)

loop_
_atom_type_symbol
_atom_type_description
_atom_type_scat_dispersion_real
_atom_type_scat_dispersion_imag
_atom_type_scat_source
C C 0.0033 0.0016 'International Tables Vol C Tables 4.2.6.8 and 6.1.1.4'
H H 0.0000 0.0000 'International Tables Vol C Tables 4.2.6.8 and 6.1.1.4'
N N 0.0061 0.0033 'International Tables Vol C Tables 4.2.6.8 and 6.1.1.4'
O O 0.0106 0.0060 'International Tables Vol C Tables 4.2.6.8 and 6.1.1.4'

loop_
_geom_angle_atom_site_label_1
_geom_angle_atom_site_label_2
_geom_angle_atom_site_label_3
_geom_angle_site_symmetry_1
_geom_angle_site_symmetry_3
_geom_angle
_geom_angle_publ_flag
C15 O5 H5 . . 109.5 ?
N2 N1 C7 . . 130.54(13) ?
N2 N1 C8 . . 117.71(11) ?
C7 N1 C8 . . 111.74(13) ?
C9 N2 N1 . . 121.21(13) ?
C2 C1 C6 . . 120.94(17) ?
C2 C1 H1 . . 119.5 ?
C6 C1 H1 . . 119.5 ?
C1 C2 C3 . . 121.24(17) ?
C1 C2 H2 . . 119.4 ?
C3 C2 H2 . . 119.4 ?
C4 C3 C2 . . 117.71(16) ?
C4 C3 H3 . . 121.1 ?
C2 C3 H3 . . 121.1 ?
C3 C4 C5 . . 120.97(16) ?
C3 C4 C7 . . 129.82(15) ?
C5 C4 C7 . . 109.20(13) ?
C6 C5 C4 . . 121.26(15) ?
C6 C5 C8 . . 130.43(14) ?
C4 C5 C8 . . 108.30(14) ?
C5 C6 C1 . . 117.88(16) ?
C5 C6 H6 . . 121.1 ?
C1 C6 H6 . . 121.1 ?
O4 C7 N1 . . 125.03(16) ?
O4 C7 C4 . . 129.65(15) ?
N1 C7 C4 . . 105.31(13) ?
O3 C8 N1 . . 124.36(15) ?
O3 C8 C5 . . 130.20(15) ?
N1 C8 C5 . . 105.43(12) ?
N2 C9 C10 . . 119.96(14) ?
N2 C9 H9 . . 120.0 ?
C10 C9 H9 . . 120.0 ?
C11 C10 C15 . . 118.16(15) ?
C11 C10 C9 . . 119.24(15) ?
C15 C10 C9 . . 122.60(14) ?
C12 C11 C10 . . 121.56(16) ?
C12 C11 H11 . . 119.2 ?
C10 C11 H11 . . 119.2 ?
C11 C12 C13 . . 119.14(17) ?
C11 C12 H12 . . 120.4 ?
C13 C12 H12 . . 120.4 ?
C14 C13 C12 . . 120.96(18) ?
C14 C13 H13 . . 119.5 ?
C12 C13 H13 . . 119.5 ?
C13 C14 C15 . . 120.29(17) ?
C13 C14 H14 . . 119.9 ?
C15 C14 H14 . . 119.9 ?
O5 C15 C14 . . 117.54(14) ?
O5 C15 C10 . . 122.57(15) ?
C14 C15 C10 . . 119.88(15) ?

loop_
_geom_bond_atom_site_label_1
_geom_bond_atom_site_label_2
_geom_bond_site_symmetry_2
_geom_bond_distance
_geom_bond_publ_flag
O3 C8 . 1.2041(17) ?
O4 C7 . 1.2068(17) ?
O5 C15 . 1.3568(18) ?
O5 H5 . 0.8200 ?
N1 N2 . 1.3791(17) ?
N1 C7 . 1.4044(19) ?
N1 C8 . 1.4105(19) ?
N2 C9 . 1.2811(18) ?
C1 C2 . 1.371(2) ?
C1 C6 . 1.386(2) ?
C1 H1 . 0.9300 ?
C2 C3 . 1.384(2) ?
C2 H2 . 0.9300 ?
C3 C4 . 1.377(2) ?
C3 H3 . 0.9300 ?
C4 C5 . 1.381(2) ?
C4 C7 . 1.473(2) ?
C5 C6 . 1.370(2) ?
C5 C8 . 1.479(2) ?
C6 H6 . 0.9300 ?
C9 C10 . 1.445(2) ?
C9 H9 . 0.9300 ?
C10 C11 . 1.395(2) ?
C10 C15 . 1.399(2) ?
C11 C12 . 1.371(2) ?
C11 H11 . 0.9300 ?
C12 C13 . 1.375(2) ?
C12 H12 . 0.9300 ?
C13 C14 . 1.368(2) ?
C13 H13 . 0.9300 ?
C14 C15 . 1.383(2) ?
C14 H14 . 0.9300 ?

loop_
_geom_hbond_atom_site_label_D
_geom_hbond_atom_site_label_H
_geom_hbond_atom_site_label_A
_geom_hbond_site_symmetry_A
_geom_hbond_distance_DH
_geom_hbond_distance_HA
_geom_hbond_distance_DA
_geom_hbond_angle_DHA
_geom_hbond_publ_flag
O5 H5 N2 . 0.82 1.90 2.6152(16) 145 yes
C9 H9 O4 . 0.93 2.24 2.8937(19) 127 yes

loop_
_geom_torsion_atom_site_label_1
_geom_torsion_atom_site_label_2
_geom_torsion_atom_site_label_3
_geom_torsion_atom_site_label_4
_geom_torsion_site_symmetry_1
_geom_torsion_site_symmetry_2
_geom_torsion_site_symmetry_3
_geom_torsion_site_symmetry_4
_geom_torsion
_geom_torsion_publ_flag
C7 N1 N2 C9 . . . . -5.3(2) ?
C8 N1 N2 C9 . . . . 175.89(14) ?
C6 C1 C2 C3 . . . . 0.2(3) ?
C1 C2 C3 C4 . . . . 0.1(3) ?
C2 C3 C4 C5 . . . . 0.4(2) ?
C2 C3 C4 C7 . . . . -177.72(16) ?
C3 C4 C5 C6 . . . . -1.3(2) ?
C7 C4 C5 C6 . . . . 177.25(15) ?
C3 C4 C5 C8 . . . . 179.92(15) ?
C7 C4 C5 C8 . . . . -1.58(17) ?
C4 C5 C6 C1 . . . . 1.5(2) ?
C8 C5 C6 C1 . . . . -179.97(16) ?
C2 C1 C6 C5 . . . . -1.0(3) ?
N2 N1 C7 O4 . . . . -1.0(3) ?
C8 N1 C7 O4 . . . . 177.88(15) ?
N2 N1 C7 C4 . . . . -179.74(14) ?
C8 N1 C7 C4 . . . . -0.87(17) ?
C3 C4 C7 O4 . . . . 1.2(3) ?
C5 C4 C7 O4 . . . . -177.15(17) ?
C3 C4 C7 N1 . . . . 179.85(16) ?
C5 C4 C7 N1 . . . . 1.52(17) ?
N2 N1 C8 O3 . . . . -2.0(2) ?
C7 N1 C8 O3 . . . . 178.98(14) ?
N2 N1 C8 C5 . . . . 178.99(12) ?
C7 N1 C8 C5 . . . . -0.04(17) ?
C6 C5 C8 O3 . . . . 3.4(3) ?
C4 C5 C8 O3 . . . . -177.93(16) ?
C6 C5 C8 N1 . . . . -177.66(16) ?
C4 C5 C8 N1 . . . . 1.02(17) ?
N1 N2 C9 C10 . . . . -179.69(13) ?
N2 C9 C10 C11 . . . . -178.34(14) ?
N2 C9 C10 C15 . . . . 2.3(2) ?
C15 C10 C11 C12 . . . . -0.1(2) ?
C9 C10 C11 C12 . . . . -179.50(15) ?
C10 C11 C12 C13 . . . . -0.2(3) ?
C11 C12 C13 C14 . . . . 0.4(3) ?
C12 C13 C14 C15 . . . . -0.3(3) ?
C13 C14 C15 O5 . . . . -179.50(15) ?
C13 C14 C15 C10 . . . . 0.0(3) ?
C11 C10 C15 O5 . . . . 179.69(14) ?
C9 C10 C15 O5 . . . . -0.9(2) ?
C11 C10 C15 C14 . . . . 0.2(2) ?
C9 C10 C15 C14 . . . . 179.56(15) ?

loop_
_cod_related_entry_id
_cod_related_entry_database
_cod_related_entry_code
1 ChemSpider 17942716
